data_5000398
loop_
_publ_author_name
'Jiajia Zhang'
'Douglas M. Ho'
'Robert A. Pascal'

_publ_section_title
;
Synthesis of an Extremely Crowded Naphthalene via a Stable Norbornadienone
;
_journal_name_full 'Journal of the American Chemical Society'
_journal_page_first 10919
_journal_page_last 10926
_journal_paper_doi 10.1021/ja011453m
_journal_volume 123
_journal_year 2001
_chemical_compound_source 'chemical synthesis'
_chemical_formula_moiety 'C46 H48'
_chemical_formula_structural 'C46 H48'
_chemical_formula_sum 'C46 H48'
_chemical_formula_weight 600.84
_chemical_name_systematic
; 
 5,6,8-Tri(t-butyl)-1,2,3,4-tetraphenylnaphthalene 
;
_space_group_IT_number 2
_space_group_name_Hall '-P 1'
_space_group_name_H-M_alt 'P -1'
_symmetry_cell_setting triclinic
_symmetry_Int_Tables_number 2
_symmetry_space_group_name_Hall '-P 1'
_symmetry_space_group_name_H-M 'P -1'
_atom_sites_solution_hydrogens geom
_atom_sites_solution_primary direct
_atom_sites_solution_secondary difmap
_audit_creation_method SHELXL
_cell_angle_alpha 76.860(4)
_cell_angle_beta 82.762(4)
_cell_angle_gamma 75.525(4)
_cell_formula_units_Z 4
_cell_length_a 10.1358(9)
_cell_length_b 16.5748(14)
_cell_length_c 22.172(2)
_cell_measurement_reflns_used 16721
_cell_measurement_temperature 200(2)
_cell_measurement_theta_max 22.46
_cell_measurement_theta_min 1.30
_cell_volume 3502.7(5)
_computing_cell_refinement DENZO-SMN
_computing_data_collection 'Nonius COLLECT'
_computing_data_reduction DENZO-SMN
_computing_molecular_graphics 'Siemens SHELXTL'
_computing_publication_material 'Siemens SHELXTL'
_computing_structure_refinement 'Siemens SHELXTL'
_computing_structure_solution 'Siemens SHELXTL'
_diffrn_ambient_temperature 200(2)
_diffrn_measurement_device 'Nonius KappaCCD'
_diffrn_measurement_method '340 1.0-degree frames, 240 seconds/degree'
_diffrn_radiation_monochromator graphite
_diffrn_radiation_source 'fine-focus sealed tube'
_diffrn_radiation_type MoK\a
_diffrn_radiation_wavelength 0.71073
_diffrn_reflns_av_R_equivalents 0.099
_diffrn_reflns_av_sigmaI/netI 0.1912
_diffrn_reflns_limit_h_max 10
_diffrn_reflns_limit_h_min 0
_diffrn_reflns_limit_k_max 17
_diffrn_reflns_limit_k_min -16
_diffrn_reflns_limit_l_max 23
_diffrn_reflns_limit_l_min -23
_diffrn_reflns_number 16721
_diffrn_reflns_theta_max 22.46
_diffrn_reflns_theta_min 1.30
_diffrn_standards_number 0
_exptl_absorpt_coefficient_mu 0.064
_exptl_crystal_colour 'Pale yellow'
_exptl_crystal_density_diffrn 1.139
_exptl_crystal_description Prism
_exptl_crystal_F_000 1296
_exptl_crystal_size_max 0.19
_exptl_crystal_size_mid 0.19
_exptl_crystal_size_min 0.07
_refine_diff_density_max 0.175
_refine_diff_density_min -0.191
_refine_diff_density_rms 0.044
_refine_ls_extinction_coef none
_refine_ls_extinction_method none
_refine_ls_goodness_of_fit_all 1.049
_refine_ls_goodness_of_fit_obs 1.259
_refine_ls_hydrogen_treatment 'XYZ riding, U(H) = 1.2U(C) or 1.5U(Cmethyl)'
_refine_ls_matrix_type full
_refine_ls_number_parameters 847
_refine_ls_number_reflns 9033
_refine_ls_number_restraints 0
_refine_ls_restrained_S_all 1.049
_refine_ls_restrained_S_obs 1.259
_refine_ls_R_factor_all 0.2174
_refine_ls_R_factor_obs 0.0944
_refine_ls_shift/esd_max 0.000
_refine_ls_shift/esd_mean 0.000
_refine_ls_structure_factor_coef Fsqd
_refine_ls_weighting_details 'w=1/[\s^2^(Fo^2^)+(0.0442P)^2^+0.6737P] where P=(Fo^2^+2Fc^2^)/3'
_refine_ls_weighting_scheme calc
_refine_ls_wR_factor_all 0.1714
_refine_ls_wR_factor_obs 0.1331
_reflns_number_observed 4215
_reflns_number_total 9033
_reflns_observed_criterion >2sigma(I)
_cod_depositor_comments
;
The following automatic conversions were performed:

'_refine_ls_weighting_scheme' value 'calc
w=1/[\s^2^(Fo^2^)+(0.0442P)^2^+0.6737P] where P=(Fo^2^+2Fc^2^)/3' was
changed to 'calc'. New tag '_refine_ls_weighting_details' was
created. The value of the new tag was set to
'w=1/[\s^2^(Fo^2^)+(0.0442P)^2^+0.6737P] where P=(Fo^2^+2Fc^2^)/3'.

Automatic conversion script
Id: cif_fix_values 3143 2015-03-26 13:38:13Z robertas 
;
_cod_database_code 5000398

loop_
_symmetry_equiv_pos_as_xyz
'x, y, z'
'-x, -y, -z'

loop_
_atom_site_aniso_label
_atom_site_aniso_U_11
_atom_site_aniso_U_22
_atom_site_aniso_U_33
_atom_site_aniso_U_23
_atom_site_aniso_U_13
_atom_site_aniso_U_12
C1A 0.043(4) 0.039(4) 0.047(4) -0.004(3) -0.010(3) -0.010(3)
C2A 0.043(4) 0.043(4) 0.040(4) -0.004(3) -0.011(3) -0.011(3)
C3A 0.054(4) 0.039(4) 0.037(4) -0.004(3) -0.010(3) -0.014(3)
C4A 0.052(4) 0.037(4) 0.040(4) -0.011(3) -0.009(3) -0.013(3)
C4AA 0.048(4) 0.043(4) 0.035(3) -0.008(3) -0.010(3) -0.012(3)
C5A 0.045(4) 0.041(4) 0.036(3) -0.006(3) -0.007(3) -0.009(3)
C6A 0.050(4) 0.042(4) 0.035(3) 0.002(3) -0.009(3) -0.013(3)
C7A 0.056(4) 0.055(4) 0.040(4) -0.012(3) -0.012(3) -0.013(3)
C8A 0.053(4) 0.043(4) 0.047(4) -0.012(3) -0.009(3) -0.017(3)
C8AA 0.049(4) 0.044(4) 0.049(4) -0.011(3) -0.015(3) -0.009(3)
C9A 0.047(4) 0.045(4) 0.047(4) -0.010(4) -0.008(3) -0.016(4)
C10A 0.060(5) 0.053(4) 0.059(5) -0.011(4) -0.007(4) -0.018(4)
C11A 0.063(5) 0.069(5) 0.070(5) -0.009(4) 0.000(4) -0.023(5)
C12A 0.071(6) 0.082(6) 0.068(5) 0.004(4) -0.003(4) -0.044(5)
C13A 0.083(6) 0.044(4) 0.083(5) 0.010(4) -0.037(5) -0.028(4)
C14A 0.054(4) 0.036(4) 0.072(5) 0.003(4) -0.016(4) -0.013(4)
C15A 0.052(4) 0.033(4) 0.047(4) -0.001(3) -0.008(4) -0.017(3)
C16A 0.069(5) 0.057(4) 0.051(4) 0.002(4) -0.020(4) -0.019(4)
C17A 0.090(6) 0.071(5) 0.052(5) -0.006(4) -0.013(5) -0.023(4)
C18A 0.079(6) 0.061(5) 0.069(6) 0.009(4) -0.029(4) -0.024(4)
C19A 0.057(5) 0.042(4) 0.082(5) 0.003(4) -0.019(4) -0.006(4)
C20A 0.048(4) 0.043(4) 0.062(4) -0.008(4) -0.004(4) -0.015(3)
C21A 0.051(4) 0.038(4) 0.042(4) -0.012(3) -0.007(3) -0.015(3)
C22A 0.040(4) 0.056(4) 0.050(4) -0.013(3) -0.009(3) -0.011(3)
C23A 0.059(4) 0.052(4) 0.051(4) -0.015(3) -0.010(4) -0.008(4)
C24A 0.054(5) 0.057(4) 0.065(5) -0.020(4) -0.015(4) -0.016(3)
C25A 0.042(4) 0.062(4) 0.069(5) -0.022(4) 0.010(3) -0.019(3)
C26A 0.051(4) 0.054(4) 0.046(4) -0.009(3) -0.004(4) -0.018(3)
C27A 0.051(4) 0.040(4) 0.038(4) -0.005(3) -0.011(3) -0.013(3)
C28A 0.073(4) 0.037(4) 0.050(4) -0.002(3) -0.017(3) -0.020(3)
C29A 0.064(5) 0.039(4) 0.079(5) -0.008(4) -0.021(4) -0.016(4)
C30A 0.066(5) 0.051(4) 0.079(5) 0.001(4) -0.012(4) -0.026(4)
C31A 0.050(4) 0.059(4) 0.053(4) -0.005(4) 0.001(3) -0.016(4)
C32A 0.046(4) 0.047(4) 0.046(4) -0.004(3) -0.007(3) -0.021(3)
C33A 0.048(4) 0.046(4) 0.046(4) -0.017(3) -0.005(3) -0.009(3)
C34A 0.071(4) 0.043(4) 0.074(4) -0.005(3) -0.011(4) -0.025(3)
C35A 0.076(4) 0.060(4) 0.060(4) -0.028(4) -0.005(3) -0.010(3)
C36A 0.048(4) 0.062(4) 0.063(4) -0.016(3) -0.003(3) -0.002(3)
C37A 0.058(4) 0.056(4) 0.041(4) 0.000(3) -0.008(3) -0.016(4)
C38A 0.053(4) 0.073(5) 0.065(4) 0.003(4) -0.023(3) -0.019(4)
C39A 0.083(5) 0.075(5) 0.054(4) 0.010(4) -0.021(4) -0.035(4)
C40A 0.079(5) 0.089(5) 0.040(4) -0.011(4) -0.004(3) -0.023(4)
C41A 0.076(5) 0.047(4) 0.054(4) -0.013(3) -0.016(4) -0.016(4)
C42A 0.091(5) 0.066(5) 0.078(5) -0.011(4) -0.022(4) -0.036(4)
C43A 0.092(5) 0.048(4) 0.061(4) -0.016(3) -0.008(4) -0.009(4)
C44A 0.123(6) 0.060(4) 0.070(4) -0.027(4) -0.026(4) -0.020(4)
C1B 0.034(4) 0.039(4) 0.031(3) -0.002(3) -0.004(3) -0.008(3)
C2B 0.043(4) 0.034(4) 0.043(4) -0.008(3) -0.005(3) -0.009(3)
C3B 0.040(4) 0.034(4) 0.042(4) -0.008(3) -0.005(3) -0.011(3)
C4B 0.044(4) 0.041(4) 0.034(3) -0.003(3) -0.005(3) -0.012(3)
C4BA 0.046(4) 0.041(4) 0.034(4) -0.009(3) -0.007(3) -0.010(3)
C5B 0.045(4) 0.040(4) 0.038(4) -0.004(3) 0.003(3) -0.008(3)
C6B 0.045(4) 0.036(4) 0.048(4) -0.013(3) 0.005(3) -0.014(3)
C7B 0.050(4) 0.052(4) 0.046(4) -0.018(4) -0.001(3) -0.016(3)
C8B 0.041(4) 0.035(4) 0.041(4) -0.007(3) -0.002(3) -0.004(3)
C8BA 0.040(4) 0.050(4) 0.041(4) -0.011(3) -0.003(3) -0.022(3)
C9B 0.035(4) 0.039(4) 0.058(4) -0.011(4) -0.012(4) -0.011(3)
C10B 0.050(4) 0.054(5) 0.060(4) -0.019(4) -0.012(4) -0.006(4)
C11B 0.064(5) 0.058(5) 0.102(6) -0.030(5) -0.024(5) 0.002(5)
C12B 0.092(7) 0.038(5) 0.106(7) -0.005(5) -0.063(6) 0.004(5)
C13B 0.085(6) 0.041(5) 0.072(5) 0.004(4) -0.032(5) -0.018(4)
C14B 0.058(4) 0.042(4) 0.056(4) -0.002(4) -0.016(4) -0.018(4)
C15B 0.042(4) 0.035(4) 0.047(4) -0.003(3) -0.012(3) -0.009(3)
C16B 0.057(4) 0.046(4) 0.053(4) -0.001(3) -0.016(3) -0.015(4)
C17B 0.073(5) 0.048(5) 0.081(5) -0.007(4) -0.024(4) -0.023(4)
C18B 0.068(5) 0.069(6) 0.071(5) 0.010(4) -0.022(4) -0.038(4)
C19B 0.057(5) 0.072(5) 0.051(4) 0.004(4) -0.005(3) -0.023(4)
C20B 0.055(5) 0.050(4) 0.045(4) -0.004(3) -0.013(3) -0.013(4)
C21B 0.039(4) 0.040(4) 0.040(4) -0.006(3) -0.002(3) -0.009(3)
C22B 0.042(4) 0.052(4) 0.050(4) -0.015(3) 0.001(3) -0.011(3)
C23B 0.061(5) 0.053(4) 0.053(4) -0.010(3) -0.015(4) -0.018(4)
C24B 0.046(5) 0.090(5) 0.051(4) -0.016(4) -0.006(3) -0.027(4)
C25B 0.039(4) 0.089(5) 0.050(4) -0.020(4) 0.001(3) -0.007(4)
C26B 0.051(4) 0.051(4) 0.048(4) -0.013(3) -0.011(3) -0.008(4)
C27B 0.043(4) 0.043(4) 0.039(4) -0.008(3) 0.001(3) -0.016(3)
C28B 0.079(5) 0.059(4) 0.039(4) 0.002(3) -0.013(4) -0.027(4)
C29B 0.087(5) 0.066(5) 0.041(4) 0.003(4) -0.021(4) -0.034(4)
C30B 0.066(5) 0.065(5) 0.060(4) 0.008(4) -0.025(4) -0.017(4)
C31B 0.058(4) 0.057(4) 0.060(4) -0.010(4) -0.008(4) -0.016(4)
C32B 0.053(4) 0.054(4) 0.046(4) -0.006(4) -0.015(3) -0.008(3)
C33B 0.055(4) 0.045(4) 0.044(4) -0.007(3) 0.001(3) -0.014(3)
C34B 0.074(4) 0.066(4) 0.042(4) -0.003(3) -0.002(3) -0.025(4)
C35B 0.074(4) 0.056(4) 0.046(4) -0.017(3) 0.008(3) -0.019(3)
C36B 0.076(5) 0.058(4) 0.050(4) -0.011(3) 0.009(3) -0.022(4)
C37B 0.055(4) 0.038(4) 0.052(4) -0.007(3) 0.004(3) -0.016(3)
C38B 0.066(5) 0.073(5) 0.080(5) -0.006(4) -0.002(4) -0.034(4)
C39B 0.075(5) 0.058(4) 0.060(4) -0.007(4) 0.001(4) -0.020(4)
C40B 0.081(5) 0.043(4) 0.068(4) -0.011(3) 0.004(4) -0.025(3)
C41B 0.051(4) 0.050(4) 0.039(4) -0.009(3) -0.003(3) -0.017(3)
C42B 0.059(4) 0.067(4) 0.060(4) -0.012(4) -0.021(3) -0.009(4)
C43B 0.066(4) 0.058(4) 0.044(4) -0.010(3) 0.000(3) -0.021(3)
C44B 0.078(4) 0.073(4) 0.047(4) -0.019(3) -0.012(3) -0.027(4)

loop_
_atom_site_label
_atom_site_type_symbol
_atom_site_fract_x
_atom_site_fract_y
_atom_site_fract_z
_atom_site_U_iso_or_equiv
_atom_site_thermal_displace_type
_atom_site_occupancy
_atom_site_calc_flag
_atom_site_refinement_flags
_atom_site_disorder_group
C1A C 0.8954(5) 0.5377(3) 0.1678(2) 0.0430(15) Uani 1 d . .
C2A C 1.0041(5) 0.5610(3) 0.1867(2) 0.0419(15) Uani 1 d . .
C3A C 1.0424(6) 0.6369(3) 0.1535(2) 0.0425(15) Uani 1 d . .
C4A C 0.9616(5) 0.6935(3) 0.1099(2) 0.0414(15) Uani 1 d . .
C4AA C 0.8407(5) 0.6739(3) 0.0933(2) 0.0412(15) Uani 1 d . .
C5A C 0.7381(5) 0.7374(3) 0.0564(2) 0.0407(14) Uani 1 d . .
C6A C 0.6779(5) 0.7056(3) 0.0160(2) 0.0428(15) Uani 1 d . .
C7A C 0.6980(5) 0.6162(4) 0.0259(2) 0.049(2) Uani 1 d . .
H7A H 0.6637(5) 0.5955(4) -0.0041(2) 0.059 Uiso 1 calc R .
C8A C 0.7596(5) 0.5565(3) 0.0723(2) 0.046(2) Uani 1 d . .
C8AA C 0.8303(5) 0.5872(3) 0.1129(2) 0.046(2) Uani 1 d . .
C9A C 0.8332(6) 0.4722(4) 0.2114(3) 0.045(2) Uani 1 d . .
C10A C 0.7006(7) 0.5008(4) 0.2356(3) 0.056(2) Uani 1 d . .
H10A H 0.6556(7) 0.5586(4) 0.2216(3) 0.068 Uiso 1 calc R .
C11A C 0.6312(7) 0.4489(5) 0.2790(3) 0.067(2) Uani 1 d . .
H11A H 0.5401(7) 0.4704(5) 0.2939(3) 0.081 Uiso 1 calc R .
C12A C 0.6965(8) 0.3654(5) 0.3001(3) 0.072(2) Uani 1 d . .
H12A H 0.6502(8) 0.3286(5) 0.3294(3) 0.086 Uiso 1 calc R .
C13A C 0.8294(8) 0.3357(4) 0.2784(3) 0.069(2) Uani 1 d . .
H13A H 0.8750(8) 0.2784(4) 0.2936(3) 0.082 Uiso 1 calc R .
C14A C 0.8976(6) 0.3887(4) 0.2345(3) 0.055(2) Uani 1 d . .
H14A H 0.9894(6) 0.3672(4) 0.2203(3) 0.066 Uiso 1 calc R .
C15A C 1.0892(6) 0.5036(3) 0.2363(3) 0.0436(15) Uani 1 d . .
C16A C 1.0507(6) 0.4976(4) 0.2987(3) 0.059(2) Uani 1 d . .
H16A H 0.9641(6) 0.5293(4) 0.3116(3) 0.071 Uiso 1 calc R .
C17A C 1.1375(8) 0.4457(4) 0.3431(3) 0.070(2) Uani 1 d . .
H17A H 1.1099(8) 0.4421(4) 0.3861(3) 0.084 Uiso 1 calc R .
C18A C 1.2616(7) 0.4002(4) 0.3252(3) 0.069(2) Uani 1 d . .
H18A H 1.3209(7) 0.3654(4) 0.3557(3) 0.083 Uiso 1 calc R .
C19A C 1.3018(6) 0.4041(4) 0.2633(3) 0.063(2) Uani 1 d . .
H19A H 1.3881(6) 0.3717(4) 0.2507(3) 0.075 Uiso 1 calc R .
C20A C 1.2148(6) 0.4559(4) 0.2197(3) 0.051(2) Uani 1 d . .
H20A H 1.2427(6) 0.4587(4) 0.1769(3) 0.061 Uiso 1 calc R .
C21A C 1.1698(6) 0.6527(3) 0.1720(2) 0.0417(15) Uani 1 d . .
C22A C 1.1704(5) 0.6715(3) 0.2295(2) 0.048(2) Uani 1 d . .
H22A H 1.0885(5) 0.6774(3) 0.2558(2) 0.058 Uiso 1 calc R .
C23A C 1.2872(6) 0.6818(3) 0.2496(3) 0.054(2) Uani 1 d . .
H23A H 1.2856(6) 0.6944(3) 0.2895(3) 0.064 Uiso 1 calc R .
C24A C 1.4054(6) 0.6740(3) 0.2120(3) 0.056(2) Uani 1 d . .
H24A H 1.4860(6) 0.6817(3) 0.2255(3) 0.067 Uiso 1 calc R .
C25A C 1.4074(5) 0.6551(3) 0.1545(3) 0.056(2) Uani 1 d . .
H25A H 1.4893(5) 0.6496(3) 0.1282(3) 0.067 Uiso 1 calc R .
C26A C 1.2893(6) 0.6440(3) 0.1351(3) 0.050(2) Uani 1 d . .
H26A H 1.2914(6) 0.6301(3) 0.0957(3) 0.060 Uiso 1 calc R .
C27A C 1.0110(5) 0.7671(3) 0.0707(2) 0.0427(15) Uani 1 d . .
C28A C 1.0572(5) 0.8253(3) 0.0940(3) 0.052(2) Uani 1 d . .
H28A H 1.0540(5) 0.8203(3) 0.1377(3) 0.062 Uiso 1 calc R .
C29A C 1.1079(5) 0.8906(4) 0.0549(3) 0.059(2) Uani 1 d . .
H29A H 1.1361(5) 0.9305(4) 0.0721(3) 0.071 Uiso 1 calc R .
C30A C 1.1176(5) 0.8982(4) -0.0086(3) 0.065(2) Uani 1 d . .
H30A H 1.1533(5) 0.9425(4) -0.0354(3) 0.078 Uiso 1 calc R .
C31A C 1.0745(5) 0.8399(4) -0.0324(3) 0.055(2) Uani 1 d . .
H31A H 1.0805(5) 0.8441(4) -0.0761(3) 0.066 Uiso 1 calc R .
C32A C 1.0228(5) 0.7756(3) 0.0065(3) 0.0450(15) Uani 1 d . .
H32A H 0.9945(5) 0.7360(3) -0.0110(3) 0.054 Uiso 1 calc R .
C33A C 0.6824(5) 0.8263(3) 0.0755(2) 0.046(2) Uani 1 d . .
C34A C 0.7312(5) 0.9045(3) 0.0359(2) 0.061(2) Uani 1 d . .
H34A H 0.6736(17) 0.9565(3) 0.0475(9) 0.091 Uiso 1 calc R .
H34B H 0.7245(26) 0.9067(10) -0.0081(3) 0.091 Uiso 1 calc R .
H34C H 0.8263(10) 0.9000(9) 0.0433(9) 0.091 Uiso 1 calc R .
C35A C 0.7121(5) 0.8181(3) 0.1438(2) 0.064(2) Uani 1 d . .
H35A H 0.6566(25) 0.8676(10) 0.1595(5) 0.096 Uiso 1 calc R .
H35B H 0.8092(9) 0.8155(20) 0.1458(3) 0.096 Uiso 1 calc R .
H35C H 0.6893(30) 0.7661(11) 0.1692(3) 0.096 Uiso 1 calc R .
C36A C 0.5245(5) 0.8463(3) 0.0798(2) 0.059(2) Uani 1 d . .
H36A H 0.4879(5) 0.8999(10) 0.0939(13) 0.089 Uiso 1 calc R .
H36B H 0.4925(5) 0.8002(9) 0.1093(10) 0.089 Uiso 1 calc R .
H36C H 0.4930(5) 0.8513(19) 0.0388(3) 0.089 Uiso 1 calc R .
C37A C 0.5954(6) 0.7517(4) -0.0421(2) 0.052(2) Uani 1 d . .
C38A C 0.4468(5) 0.7435(3) -0.0297(2) 0.064(2) Uani 1 d . .
H38A H 0.4019(10) 0.7737(16) 0.0033(10) 0.096 Uiso 1 calc R .
H38B H 0.4446(5) 0.6832(4) -0.0167(12) 0.096 Uiso 1 calc R .
H38C H 0.3989(9) 0.7683(16) -0.0676(4) 0.096 Uiso 1 calc R .
C39A C 0.6008(6) 0.8440(4) -0.0684(2) 0.070(2) Uani 1 d . .
H39A H 0.5573(27) 0.8787(5) -0.0378(6) 0.105 Uiso 1 calc R .
H39B H 0.5524(27) 0.8646(7) -0.1065(8) 0.105 Uiso 1 calc R .
H39C H 0.6963(6) 0.8481(4) -0.0778(13) 0.105 Uiso 1 calc R .
C40A C 0.6623(5) 0.7059(4) -0.0964(2) 0.069(2) Uani 1 d . .
H40A H 0.6228(26) 0.7384(11) -0.1352(3) 0.104 Uiso 1 calc R .
H40B H 0.6452(29) 0.6486(8) -0.0876(7) 0.104 Uiso 1 calc R .
H40C H 0.7610(8) 0.7019(19) -0.1004(10) 0.104 Uiso 1 calc R .
C41A C 0.7760(7) 0.4605(4) 0.0707(3) 0.057(2) Uani 1 d . .
C42A C 0.6707(6) 0.4189(4) 0.1167(3) 0.074(2) Uani 1 d . .
H42A H 0.6938(19) 0.4123(18) 0.1594(3) 0.111 Uiso 1 calc R .
H42B H 0.6732(23) 0.3630(9) 0.1084(10) 0.111 Uiso 1 calc R .
H42C H 0.5788(7) 0.4553(10) 0.1112(10) 0.111 Uiso 1 calc R .
C43A C 0.9221(6) 0.4100(3) 0.0801(2) 0.067(2) Uani 1 d . .
H43A H 0.9533(13) 0.4216(16) 0.1167(9) 0.101 Uiso 1 calc R .
H43B H 0.9815(7) 0.4269(14) 0.0434(7) 0.101 Uiso 1 calc R .
H43C H 0.9256(8) 0.3491(3) 0.0863(14) 0.101 Uiso 1 calc R .
C44A C 0.7476(6) 0.4511(3) 0.0056(2) 0.081(2) Uani 1 d . .
H44A H 0.6519(11) 0.4781(21) -0.0023(7) 0.121 Uiso 1 calc R .
H44B H 0.7656(36) 0.3906(3) 0.0043(6) 0.121 Uiso 1 calc R .
H44C H 0.8073(26) 0.4788(20) -0.0263(3) 0.121 Uiso 1 calc R .
C1B C 0.0889(5) 0.8134(3) 0.4300(2) 0.0350(14) Uani 1 d . .
C2B C -0.0236(5) 0.7976(3) 0.4085(2) 0.0398(14) Uani 1 d . .
C3B C -0.0931(5) 0.8571(3) 0.3586(2) 0.0379(14) Uani 1 d . .
C4B C -0.0393(5) 0.9245(3) 0.3261(2) 0.0397(14) Uani 1 d . .
C4BA C 0.0841(5) 0.9379(3) 0.3446(2) 0.0398(14) Uani 1 d . .
C5B C 0.1550(5) 1.0010(3) 0.3044(2) 0.0426(14) Uani 1 d . .
C6B C 0.2133(5) 1.0446(3) 0.3369(3) 0.0421(15) Uani 1 d . .
C7B C 0.2335(5) 1.0084(4) 0.4001(3) 0.047(2) Uani 1 d . .
H7B H 0.2701(5) 1.0401(4) 0.4218(3) 0.057 Uiso 1 calc R .
C8B C 0.2071(5) 0.9331(3) 0.4344(2) 0.0399(14) Uani 1 d . .
C8BA C 0.1291(5) 0.8932(3) 0.4038(2) 0.0413(14) Uani 1 d . .
C9B C 0.1791(6) 0.7404(3) 0.4677(3) 0.0422(15) Uani 1 d . .
C10B C 0.3069(6) 0.7075(4) 0.4412(3) 0.054(2) Uani 1 d . .
H10B H 0.3355(6) 0.7357(4) 0.4012(3) 0.065 Uiso 1 calc R .
C11B C 0.3930(7) 0.6363(5) 0.4704(4) 0.074(2) Uani 1 d . .
H11B H 0.4801(7) 0.6161(5) 0.4508(4) 0.088 Uiso 1 calc R .
C12B C 0.3545(8) 0.5931(4) 0.5284(4) 0.078(2) Uani 1 d . .
H12B H 0.4147(8) 0.5437(4) 0.5490(4) 0.094 Uiso 1 calc R .
C13B C 0.2269(8) 0.6233(4) 0.5558(3) 0.066(2) Uani 1 d . .
H13B H 0.1989(8) 0.5942(4) 0.5956(3) 0.079 Uiso 1 calc R .
C14B C 0.1398(6) 0.6952(4) 0.5259(3) 0.051(2) Uani 1 d . .
H14B H 0.0517(6) 0.7144(4) 0.5450(3) 0.062 Uiso 1 calc R .
C15B C -0.0820(6) 0.7229(3) 0.4392(3) 0.0413(15) Uani 1 d . .
C16B C -0.0294(6) 0.6417(4) 0.4279(2) 0.052(2) Uani 1 d . .
H16B H 0.0541(6) 0.6299(4) 0.4033(2) 0.062 Uiso 1 calc R .
C17B C -0.0983(7) 0.5776(4) 0.4526(3) 0.065(2) Uani 1 d . .
H17B H -0.0623(7) 0.5224(4) 0.4439(3) 0.078 Uiso 1 calc R .
C18B C -0.2171(7) 0.5927(4) 0.4891(3) 0.068(2) Uani 1 d . .
H18B H -0.2630(7) 0.5481(4) 0.5057(3) 0.081 Uiso 1 calc R .
C19B C -0.2704(6) 0.6724(5) 0.5019(3) 0.061(2) Uani 1 d . .
H19B H -0.3526(6) 0.6833(5) 0.5276(3) 0.073 Uiso 1 calc R .
C20B C -0.2018(6) 0.7371(4) 0.4765(3) 0.050(2) Uani 1 d . .
H20B H -0.2383(6) 0.7923(4) 0.4852(3) 0.060 Uiso 1 calc R .
C21B C -0.2204(5) 0.8378(3) 0.3421(2) 0.0402(14) Uani 1 d . .
C22B C -0.2071(5) 0.7682(3) 0.3152(2) 0.048(2) Uani 1 d . .
H22B H -0.1188(5) 0.7364(3) 0.3045(2) 0.057 Uiso 1 calc R .
C23B C -0.3225(7) 0.7450(4) 0.3038(2) 0.054(2) Uani 1 d . .
H23B H -0.3126(7) 0.6963(4) 0.2863(2) 0.065 Uiso 1 calc R .
C24B C -0.4488(6) 0.7907(4) 0.3174(2) 0.059(2) Uani 1 d . .
H24B H -0.5272(6) 0.7754(4) 0.3082(2) 0.071 Uiso 1 calc R .
C25B C -0.4636(6) 0.8597(4) 0.3445(2) 0.060(2) Uani 1 d . .
H25B H -0.5523(6) 0.8913(4) 0.3550(2) 0.072 Uiso 1 calc R .
C26B C -0.3483(6) 0.8831(3) 0.3565(2) 0.049(2) Uani 1 d . .
H26B H -0.3587(6) 0.9310(3) 0.3750(2) 0.059 Uiso 1 calc R .
C27B C -0.1210(5) 0.9892(4) 0.2792(2) 0.0409(14) Uani 1 d . .
C28B C -0.1730(6) 0.9699(4) 0.2296(2) 0.058(2) Uani 1 d . .
H28B H -0.1511(6) 0.9130(4) 0.2237(2) 0.069 Uiso 1 calc R .
C29B C -0.2553(6) 1.0326(4) 0.1895(3) 0.063(2) Uani 1 d . .
H29B H -0.2884(6) 1.0182(4) 0.1560(3) 0.075 Uiso 1 calc R .
C30B C -0.2903(6) 1.1152(4) 0.1971(3) 0.065(2) Uani 1 d . .
H30B H -0.3472(6) 1.1578(4) 0.1692(3) 0.078 Uiso 1 calc R .
C31B C -0.2422(6) 1.1358(4) 0.2456(3) 0.058(2) Uani 1 d . .
H31B H -0.2661(6) 1.1929(4) 0.2514(3) 0.069 Uiso 1 calc R .
C32B C -0.1590(5) 1.0735(4) 0.2857(2) 0.052(2) Uani 1 d . .
H32B H -0.1266(5) 1.0888(4) 0.3189(2) 0.062 Uiso 1 calc R .
C33B C 0.1887(6) 0.9941(3) 0.2344(2) 0.048(2) Uani 1 d . .
C34B C 0.1066(5) 1.0588(3) 0.1829(2) 0.060(2) Uani 1 d . .
H34D H 0.1525(16) 1.0517(13) 0.1422(2) 0.091 Uiso 1 calc R .
H34E H 0.1010(26) 1.1168(3) 0.1882(8) 0.091 Uiso 1 calc R .
H34F H 0.0143(10) 1.0492(12) 0.1856(8) 0.091 Uiso 1 calc R .
C35B C 0.1875(5) 0.9033(3) 0.2271(2) 0.058(2) Uani 1 d . .
H35D H 0.2353(25) 0.8931(7) 0.1873(6) 0.087 Uiso 1 calc R .
H35E H 0.0929(5) 0.8982(6) 0.2284(13) 0.087 Uiso 1 calc R .
H35F H 0.2337(26) 0.8612(3) 0.2611(8) 0.087 Uiso 1 calc R .
C36B C 0.3421(6) 0.9959(3) 0.2189(2) 0.061(2) Uani 1 d . .
H36D H 0.3687(9) 0.9899(19) 0.1758(5) 0.092 Uiso 1 calc R .
H36E H 0.3980(6) 0.9488(11) 0.2469(9) 0.092 Uiso 1 calc R .
H36F H 0.3564(8) 1.0501(8) 0.2244(13) 0.092 Uiso 1 calc R .
C37B C 0.2509(6) 1.1322(3) 0.3155(2) 0.048(2) Uani 1 d . .
C38B C 0.4039(6) 1.1254(4) 0.3169(3) 0.072(2) Uani 1 d . .
H38D H 0.4323(8) 1.0983(18) 0.3588(5) 0.107 Uiso 1 calc R .
H38E H 0.4222(7) 1.1825(4) 0.3056(14) 0.107 Uiso 1 calc R .
H38F H 0.4551(6) 1.0911(17) 0.2873(11) 0.107 Uiso 1 calc R .
C39B C 0.2019(5) 1.1861(3) 0.2529(2) 0.065(2) Uani 1 d . .
H39D H 0.2532(21) 1.1596(11) 0.2191(2) 0.097 Uiso 1 calc R .
H39E H 0.2169(27) 1.2435(7) 0.2479(6) 0.097 Uiso 1 calc R .
H39F H 0.1043(9) 1.1895(15) 0.2517(6) 0.097 Uiso 1 calc R .
C40B C 0.1722(5) 1.1876(3) 0.3624(2) 0.063(2) Uani 1 d . .
H40D H 0.2083(23) 1.1640(12) 0.4033(4) 0.094 Uiso 1 calc R .
H40E H 0.0749(8) 1.1877(16) 0.3653(11) 0.094 Uiso 1 calc R .
H40F H 0.1839(26) 1.2460(5) 0.3480(8) 0.094 Uiso 1 calc R .
C41B C 0.2399(6) 0.9100(3) 0.5041(2) 0.0456(15) Uani 1 d . .
C42B C 0.3699(5) 0.8382(3) 0.5173(2) 0.062(2) Uani 1 d . .
H42D H 0.3502(9) 0.7835(4) 0.5166(14) 0.093 Uiso 1 calc R .
H42E H 0.3989(19) 0.8363(13) 0.5582(6) 0.093 Uiso 1 calc R .
H42F H 0.4431(10) 0.8493(10) 0.4854(8) 0.093 Uiso 1 calc R .
C43B C 0.1157(5) 0.8893(3) 0.5462(2) 0.055(2) Uani 1 d . .
H43D H 0.0742(17) 0.8536(14) 0.5282(7) 0.082 Uiso 1 calc R .
H43E H 0.0487(12) 0.9423(3) 0.5500(10) 0.082 Uiso 1 calc R .
H43F H 0.1447(6) 0.8588(14) 0.5874(4) 0.082 Uiso 1 calc R .
C44B C 0.2691(5) 0.9865(3) 0.5253(2) 0.062(2) Uani 1 d . .
H44D H 0.3538(18) 0.9996(13) 0.5034(11) 0.093 Uiso 1 calc R .
H44E H 0.2787(31) 0.9719(8) 0.5701(3) 0.093 Uiso 1 calc R .
H44F H 0.1932(16) 1.0362(6) 0.5156(13) 0.093 Uiso 1 calc R .

loop_
_atom_type_symbol
_atom_type_description
_atom_type_scat_dispersion_real
_atom_type_scat_dispersion_imag
_atom_type_scat_source
C C 0.0033 0.0016 'International Tables Vol C Tables 4.2.6.8 and 6.1.1.4'
H H 0.0000 0.0000 'International Tables Vol C Tables 4.2.6.8 and 6.1.1.4'

loop_
_geom_angle_atom_site_label_1
_geom_angle_atom_site_label_2
_geom_angle_atom_site_label_3
_geom_angle
_geom_angle_site_symmetry_1
_geom_angle_site_symmetry_3
_geom_angle_publ_flag
C2A C1A C8AA 119.7(5) . . yes
C2A C1A C9A 118.3(5) . . yes
C8AA C1A C9A 121.0(5) . . yes
C1A C2A C3A 119.0(5) . . yes
C1A C2A C15A 121.1(5) . . yes
C3A C2A C15A 119.6(5) . . yes
C4A C3A C2A 120.8(5) . . yes
C4A C3A C21A 123.2(5) . . yes
C2A C3A C21A 115.9(5) . . yes
C3A C4A C4AA 120.6(5) . . yes
C3A C4A C27A 119.9(5) . . yes
C4AA C4A C27A 118.5(5) . . yes
C8AA C4AA C4A 116.0(5) . . yes
C8AA C4AA C5A 121.3(5) . . yes
C4A C4AA C5A 122.7(5) . . yes
C6A C5A C4AA 114.7(4) . . yes
C6A C5A C33A 125.5(5) . . yes
C4AA C5A C33A 118.2(4) . . yes
C5A C6A C7A 116.9(5) . . yes
C5A C6A C37A 131.3(5) . . yes
C7A C6A C37A 111.7(4) . . yes
C8A C7A C6A 128.4(5) . . yes
C8A C7A H7A 115.8(3) . . ?
C6A C7A H7A 115.8(3) . . ?
C7A C8A C8AA 115.7(5) . . yes
C7A C8A C41A 118.4(4) . . yes
C8AA C8A C41A 124.7(5) . . yes
C4AA C8AA C1A 117.9(4) . . yes
C4AA C8AA C8A 115.7(5) . . yes
C1A C8AA C8A 126.4(5) . . yes
C14A C9A C10A 117.0(6) . . yes
C14A C9A C1A 126.8(6) . . yes
C10A C9A C1A 115.9(6) . . yes
C11A C10A C9A 122.9(6) . . yes
C11A C10A H10A 118.5(4) . . ?
C9A C10A H10A 118.5(4) . . ?
C12A C11A C10A 118.9(6) . . yes
C12A C11A H11A 120.6(4) . . ?
C10A C11A H11A 120.6(4) . . ?
C11A C12A C13A 119.6(7) . . yes
C11A C12A H12A 120.2(4) . . ?
C13A C12A H12A 120.2(4) . . ?
C12A C13A C14A 120.8(6) . . yes
C12A C13A H13A 119.6(4) . . ?
C14A C13A H13A 119.6(4) . . ?
C9A C14A C13A 120.7(6) . . yes
C9A C14A H14A 119.6(4) . . ?
C13A C14A H14A 119.6(4) . . ?
C20A C15A C16A 117.7(5) . . yes
C20A C15A C2A 119.0(5) . . yes
C16A C15A C2A 123.3(5) . . yes
C15A C16A C17A 120.7(6) . . yes
C15A C16A H16A 119.7(4) . . ?
C17A C16A H16A 119.7(4) . . ?
C18A C17A C16A 120.1(6) . . yes
C18A C17A H17A 119.9(4) . . ?
C16A C17A H17A 119.9(4) . . ?
C17A C18A C19A 120.4(6) . . yes
C17A C18A H18A 119.8(4) . . ?
C19A C18A H18A 119.8(4) . . ?
C18A C19A C20A 118.9(6) . . yes
C18A C19A H19A 120.6(4) . . ?
C20A C19A H19A 120.6(4) . . ?
C15A C20A C19A 122.1(6) . . yes
C15A C20A H20A 118.9(4) . . ?
C19A C20A H20A 118.9(4) . . ?
C26A C21A C22A 118.2(5) . . yes
C26A C21A C3A 122.1(5) . . yes
C22A C21A C3A 119.6(5) . . yes
C23A C22A C21A 121.4(5) . . yes
C23A C22A H22A 119.3(3) . . ?
C21A C22A H22A 119.3(3) . . ?
C24A C23A C22A 119.8(5) . . yes
C24A C23A H23A 120.1(3) . . ?
C22A C23A H23A 120.1(3) . . ?
C23A C24A C25A 119.8(5) . . yes
C23A C24A H24A 120.1(3) . . ?
C25A C24A H24A 120.1(3) . . ?
C24A C25A C26A 119.8(5) . . yes
C24A C25A H25A 120.1(3) . . ?
C26A C25A H25A 120.1(3) . . ?
C21A C26A C25A 121.0(5) . . yes
C21A C26A H26A 119.5(3) . . ?
C25A C26A H26A 119.5(3) . . ?
C28A C27A C32A 116.7(5) . . yes
C28A C27A C4A 124.2(5) . . yes
C32A C27A C4A 118.8(5) . . yes
C29A C28A C27A 121.5(5) . . yes
C29A C28A H28A 119.3(3) . . ?
C27A C28A H28A 119.3(3) . . ?
C30A C29A C28A 120.7(5) . . yes
C30A C29A H29A 119.6(4) . . ?
C28A C29A H29A 119.6(3) . . ?
C29A C30A C31A 118.5(6) . . yes
C29A C30A H30A 120.8(4) . . ?
C31A C30A H30A 120.8(4) . . ?
C30A C31A C32A 120.7(5) . . yes
C30A C31A H31A 119.6(4) . . ?
C32A C31A H31A 119.6(3) . . ?
C31A C32A C27A 121.8(5) . . yes
C31A C32A H32A 119.1(3) . . ?
C27A C32A H32A 119.1(3) . . ?
C34A C33A C36A 109.0(5) . . yes
C34A C33A C35A 108.0(4) . . yes
C36A C33A C35A 101.9(4) . . yes
C34A C33A C5A 119.0(4) . . yes
C36A C33A C5A 108.3(4) . . yes
C35A C33A C5A 109.2(4) . . yes
C33A C34A H34A 109.5(3) . . ?
C33A C34A H34B 109.5(3) . . ?
H34A C34A H34B 109.5 . . ?
C33A C34A H34C 109.5(3) . . ?
H34A C34A H34C 109.5 . . ?
H34B C34A H34C 109.5 . . ?
C33A C35A H35A 109.5(3) . . ?
C33A C35A H35B 109.5(3) . . ?
H35A C35A H35B 109.5 . . ?
C33A C35A H35C 109.5(3) . . ?
H35A C35A H35C 109.5 . . ?
H35B C35A H35C 109.5 . . ?
C33A C36A H36A 109.5(2) . . ?
C33A C36A H36B 109.5(3) . . ?
H36A C36A H36B 109.5 . . ?
C33A C36A H36C 109.5(3) . . ?
H36A C36A H36C 109.5 . . ?
H36B C36A H36C 109.5 . . ?
C39A C37A C38A 110.2(5) . . yes
C39A C37A C40A 103.4(5) . . yes
C38A C37A C40A 108.2(4) . . yes
C39A C37A C6A 116.7(4) . . yes
C38A C37A C6A 110.6(5) . . yes
C40A C37A C6A 107.2(4) . . yes
C37A C38A H38A 109.5(3) . . ?
C37A C38A H38B 109.5(3) . . ?
H38A C38A H38B 109.5 . . ?
C37A C38A H38C 109.5(3) . . ?
H38A C38A H38C 109.5 . . ?
H38B C38A H38C 109.5 . . ?
C37A C39A H39A 109.5(3) . . ?
C37A C39A H39B 109.5(3) . . ?
H39A C39A H39B 109.5 . . ?
C37A C39A H39C 109.5(3) . . ?
H39A C39A H39C 109.5 . . ?
H39B C39A H39C 109.5 . . ?
C37A C40A H40A 109.5(3) . . ?
C37A C40A H40B 109.5(3) . . ?
H40A C40A H40B 109.5 . . ?
C37A C40A H40C 109.5(3) . . ?
H40A C40A H40C 109.5 . . ?
H40B C40A H40C 109.5 . . ?
C43A C41A C44A 104.8(4) . . yes
C43A C41A C42A 112.0(5) . . yes
C44A C41A C42A 104.8(4) . . yes
C43A C41A C8A 111.5(5) . . yes
C44A C41A C8A 110.5(5) . . yes
C42A C41A C8A 112.7(4) . . yes
C41A C42A H42A 109.5(3) . . ?
C41A C42A H42B 109.5(3) . . ?
H42A C42A H42B 109.5 . . ?
C41A C42A H42C 109.5(3) . . ?
H42A C42A H42C 109.5 . . ?
H42B C42A H42C 109.5 . . ?
C41A C43A H43A 109.5(3) . . ?
C41A C43A H43B 109.5(3) . . ?
H43A C43A H43B 109.5 . . ?
C41A C43A H43C 109.5(3) . . ?
H43A C43A H43C 109.5 . . ?
H43B C43A H43C 109.5 . . ?
C41A C44A H44A 109.5(3) . . ?
C41A C44A H44B 109.5(3) . . ?
H44A C44A H44B 109.5 . . ?
C41A C44A H44C 109.5(3) . . ?
H44A C44A H44C 109.5 . . ?
H44B C44A H44C 109.5 . . ?
C2B C1B C8BA 119.2(5) . . yes
C2B C1B C9B 117.1(5) . . yes
C8BA C1B C9B 122.3(5) . . yes
C1B C2B C3B 120.1(5) . . yes
C1B C2B C15B 121.9(5) . . yes
C3B C2B C15B 117.9(5) . . yes
C4B C3B C2B 120.4(5) . . yes
C4B C3B C21B 123.4(5) . . yes
C2B C3B C21B 116.0(5) . . yes
C3B C4B C4BA 119.9(5) . . yes
C3B C4B C27B 118.6(5) . . yes
C4BA C4B C27B 120.8(5) . . yes
C8BA C4BA C4B 118.0(5) . . yes
C8BA C4BA C5B 121.5(5) . . yes
C4B C4BA C5B 120.3(5) . . yes
C6B C5B C4BA 114.2(4) . . yes
C6B C5B C33B 126.8(5) . . yes
C4BA C5B C33B 116.9(4) . . yes
C5B C6B C7B 117.1(5) . . yes
C5B C6B C37B 129.5(5) . . yes
C7B C6B C37B 113.2(4) . . yes
C8B C7B C6B 128.4(5) . . yes
C8B C7B H7B 115.8(3) . . ?
C6B C7B H7B 115.8(3) . . ?
C7B C8B C8BA 114.7(5) . . yes
C7B C8B C41B 116.6(4) . . yes
C8BA C8B C41B 127.7(5) . . yes
C4BA C8BA C1B 117.5(4) . . yes
C4BA C8BA C8B 117.0(5) . . yes
C1B C8BA C8B 125.4(5) . . yes
C10B C9B C14B 116.8(6) . . yes
C10B C9B C1B 118.1(6) . . yes
C14B C9B C1B 124.7(5) . . yes
C11B C10B C9B 122.4(6) . . yes
C11B C10B H10B 118.8(4) . . ?
C9B C10B H10B 118.8(4) . . ?
C10B C11B C12B 120.5(7) . . yes
C10B C11B H11B 119.8(4) . . ?
C12B C11B H11B 119.8(5) . . ?
C13B C12B C11B 118.7(7) . . yes
C13B C12B H12B 120.6(5) . . ?
C11B C12B H12B 120.6(5) . . ?
C14B C13B C12B 120.6(7) . . yes
C14B C13B H13B 119.7(4) . . ?
C12B C13B H13B 119.7(5) . . ?
C13B C14B C9B 121.0(6) . . yes
C13B C14B H14B 119.5(4) . . ?
C9B C14B H14B 119.5(4) . . ?
C20B C15B C16B 118.3(5) . . yes
C20B C15B C2B 118.0(5) . . yes
C16B C15B C2B 123.5(6) . . yes
C15B C16B C17B 120.1(6) . . yes
C15B C16B H16B 119.9(4) . . ?
C17B C16B H16B 119.9(4) . . ?
C18B C17B C16B 121.0(6) . . yes
C18B C17B H17B 119.5(4) . . ?
C16B C17B H17B 119.5(4) . . ?
C17B C18B C19B 120.0(6) . . yes
C17B C18B H18B 120.0(4) . . ?
C19B C18B H18B 120.0(4) . . ?
C18B C19B C20B 119.0(6) . . yes
C18B C19B H19B 120.5(4) . . ?
C20B C19B H19B 120.5(4) . . ?
C15B C20B C19B 121.6(5) . . yes
C15B C20B H20B 119.2(3) . . ?
C19B C20B H20B 119.2(4) . . ?
C26B C21B C22B 119.0(5) . . yes
C26B C21B C3B 122.1(5) . . yes
C22B C21B C3B 118.7(5) . . yes
C21B C22B C23B 120.1(5) . . yes
C21B C22B H22B 120.0(3) . . ?
C23B C22B H22B 120.0(3) . . ?
C24B C23B C22B 120.7(5) . . yes
C24B C23B H23B 119.6(3) . . ?
C22B C23B H23B 119.6(3) . . ?
C23B C24B C25B 119.8(5) . . yes
C23B C24B H24B 120.1(3) . . ?
C25B C24B H24B 120.1(3) . . ?
C24B C25B C26B 119.8(5) . . yes
C24B C25B H25B 120.1(3) . . ?
C26B C25B H25B 120.1(3) . . ?
C21B C26B C25B 120.6(5) . . yes
C21B C26B H26B 119.7(3) . . ?
C25B C26B H26B 119.7(3) . . ?
C32B C27B C28B 116.4(5) . . yes
C32B C27B C4B 119.6(4) . . yes
C28B C27B C4B 123.7(5) . . yes
C29B C28B C27B 121.0(5) . . yes
C29B C28B H28B 119.5(3) . . ?
C27B C28B H28B 119.5(3) . . ?
C30B C29B C28B 121.0(5) . . yes
C30B C29B H29B 119.5(3) . . ?
C28B C29B H29B 119.5(3) . . ?
C29B C30B C31B 119.4(5) . . yes
C29B C30B H30B 120.3(3) . . ?
C31B C30B H30B 120.3(4) . . ?
C30B C31B C32B 119.9(5) . . yes
C30B C31B H31B 120.1(4) . . ?
C32B C31B H31B 120.1(3) . . ?
C31B C32B C27B 122.3(5) . . yes
C31B C32B H32B 118.8(3) . . ?
C27B C32B H32B 118.8(3) . . ?
C34B C33B C35B 108.1(4) . . yes
C34B C33B C36B 107.9(5) . . yes
C35B C33B C36B 102.1(4) . . yes
C34B C33B C5B 120.9(4) . . yes
C35B C33B C5B 109.6(4) . . yes
C36B C33B C5B 106.5(4) . . yes
C33B C34B H34D 109.5(3) . . ?
C33B C34B H34E 109.5(3) . . ?
H34D C34B H34E 109.5 . . ?
C33B C34B H34F 109.5(3) . . ?
H34D C34B H34F 109.5 . . ?
H34E C34B H34F 109.5 . . ?
C33B C35B H35D 109.5(3) . . ?
C33B C35B H35E 109.5(3) . . ?
H35D C35B H35E 109.5 . . ?
C33B C35B H35F 109.5(3) . . ?
H35D C35B H35F 109.5 . . ?
H35E C35B H35F 109.5 . . ?
C33B C36B H36D 109.5(2) . . ?
C33B C36B H36E 109.5(3) . . ?
H36D C36B H36E 109.5 . . ?
C33B C36B H36F 109.5(3) . . ?
H36D C36B H36F 109.5 . . ?
H36E C36B H36F 109.5 . . ?
C38B C37B C39B 109.5(5) . . yes
C38B C37B C6B 112.2(5) . . yes
C39B C37B C6B 117.0(4) . . yes
C38B C37B C40B 108.3(4) . . yes
C39B C37B C40B 102.6(4) . . yes
C6B C37B C40B 106.3(4) . . yes
C37B C38B H38D 109.5(3) . . ?
C37B C38B H38E 109.5(3) . . ?
H38D C38B H38E 109.5 . . ?
C37B C38B H38F 109.5(3) . . ?
H38D C38B H38F 109.5 . . ?
H38E C38B H38F 109.5 . . ?
C37B C39B H39D 109.5(3) . . ?
C37B C39B H39E 109.5(3) . . ?
H39D C39B H39E 109.5 . . ?
C37B C39B H39F 109.5(3) . . ?
H39D C39B H39F 109.5 . . ?
H39E C39B H39F 109.5 . . ?
C37B C40B H40D 109.5(3) . . ?
C37B C40B H40E 109.5(3) . . ?
H40D C40B H40E 109.5 . . ?
C37B C40B H40F 109.5(3) . . ?
H40D C40B H40F 109.5 . . ?
H40E C40B H40F 109.5 . . ?
C43B C41B C42B 111.9(5) . . yes
C43B C41B C44B 104.6(4) . . yes
C42B C41B C44B 104.6(4) . . yes
C43B C41B C8B 110.6(4) . . yes
C42B C41B C8B 113.0(4) . . yes
C44B C41B C8B 111.7(4) . . yes
C41B C42B H42D 109.5(3) . . ?
C41B C42B H42E 109.5(2) . . ?
H42D C42B H42E 109.5 . . ?
C41B C42B H42F 109.5(3) . . ?
H42D C42B H42F 109.5 . . ?
H42E C42B H42F 109.5 . . ?
C41B C43B H43D 109.5(2) . . ?
C41B C43B H43E 109.5(3) . . ?
H43D C43B H43E 109.5 . . ?
C41B C43B H43F 109.5(3) . . ?
H43D C43B H43F 109.5 . . ?
H43E C43B H43F 109.5 . . ?
C41B C44B H44D 109.5(3) . . ?
C41B C44B H44E 109.5(3) . . ?
H44D C44B H44E 109.5 . . ?
C41B C44B H44F 109.5(3) . . ?
H44D C44B H44F 109.5 . . ?
H44E C44B H44F 109.5 . . ?

loop_
_geom_bond_atom_site_label_1
_geom_bond_atom_site_label_2
_geom_bond_distance
_geom_bond_site_symmetry_2
_geom_bond_publ_flag
C1A C2A 1.394(6) . yes
C1A C8AA 1.439(6) . yes
C1A C9A 1.491(7) . yes
C2A C3A 1.424(7) . yes
C2A C15A 1.486(7) . yes
C3A C4A 1.374(6) . yes
C3A C21A 1.501(7) . yes
C4A C4AA 1.452(6) . yes
C4A C27A 1.486(7) . yes
C4AA C8AA 1.431(7) . yes
C4AA C5A 1.461(6) . yes
C5A C6A 1.401(6) . yes
C5A C33A 1.574(6) . yes
C6A C7A 1.414(6) . yes
C6A C37A 1.565(6) . yes
C7A C8A 1.349(6) . yes
C7A H7A 0.95 . ?
C8A C8AA 1.460(6) . yes
C8A C41A 1.565(7) . yes
C9A C14A 1.384(7) . yes
C9A C10A 1.390(7) . yes
C10A C11A 1.385(7) . yes
C10A H10A 0.95 . ?
C11A C12A 1.377(7) . yes
C11A H11A 0.95 . ?
C12A C13A 1.379(7) . yes
C12A H12A 0.95 . ?
C13A C14A 1.393(7) . yes
C13A H13A 0.95 . ?
C14A H14A 0.95 . ?
C15A C20A 1.376(6) . yes
C15A C16A 1.378(6) . yes
C16A C17A 1.392(7) . yes
C16A H16A 0.95 . ?
C17A C18A 1.358(7) . yes
C17A H17A 0.95 . ?
C18A C19A 1.373(7) . yes
C18A H18A 0.95 . ?
C19A C20A 1.382(7) . yes
C19A H19A 0.95 . ?
C20A H20A 0.95 . ?
C21A C26A 1.368(6) . yes
C21A C22A 1.381(6) . yes
C22A C23A 1.378(6) . yes
C22A H22A 0.95 . ?
C23A C24A 1.366(6) . yes
C23A H23A 0.95 . ?
C24A C25A 1.378(6) . yes
C24A H24A 0.95 . ?
C25A C26A 1.388(6) . yes
C25A H25A 0.95 . ?
C26A H26A 0.95 . ?
C27A C28A 1.389(6) . yes
C27A C32A 1.391(6) . yes
C28A C29A 1.388(7) . yes
C28A H28A 0.95 . ?
C29A C30A 1.378(7) . yes
C29A H29A 0.95 . ?
C30A C31A 1.379(6) . yes
C30A H30A 0.95 . ?
C31A C32A 1.380(7) . yes
C31A H31A 0.95 . ?
C32A H32A 0.95 . ?
C33A C34A 1.545(7) . yes
C33A C36A 1.547(6) . yes
C33A C35A 1.550(6) . yes
C34A H34A 0.98 . ?
C34A H34B 0.98 . ?
C34A H34C 0.98 . ?
C35A H35A 0.98 . ?
C35A H35B 0.98 . ?
C35A H35C 0.98 . ?
C36A H36A 0.98 . ?
C36A H36B 0.98 . ?
C36A H36C 0.98 . ?
C37A C39A 1.520(7) . yes
C37A C38A 1.531(6) . yes
C37A C40A 1.561(6) . yes
C38A H38A 0.98 . ?
C38A H38B 0.98 . ?
C38A H38C 0.98 . ?
C39A H39A 0.98 . ?
C39A H39B 0.98 . ?
C39A H39C 0.98 . ?
C40A H40A 0.98 . ?
C40A H40B 0.98 . ?
C40A H40C 0.98 . ?
C41A C43A 1.522(6) . yes
C41A C44A 1.556(6) . yes
C41A C42A 1.558(7) . yes
C42A H42A 0.98 . ?
C42A H42B 0.98 . ?
C42A H42C 0.98 . ?
C43A H43A 0.98 . ?
C43A H43B 0.98 . ?
C43A H43C 0.98 . ?
C44A H44A 0.98 . ?
C44A H44B 0.98 . ?
C44A H44C 0.98 . ?
C1B C2B 1.392(6) . yes
C1B C8BA 1.454(7) . yes
C1B C9B 1.476(6) . yes
C2B C3B 1.431(6) . yes
C2B C15B 1.493(7) . yes
C3B C4B 1.379(6) . yes
C3B C21B 1.511(6) . yes
C4B C4BA 1.447(6) . yes
C4B C27B 1.477(6) . yes
C4BA C8BA 1.422(6) . yes
C4BA C5B 1.481(7) . yes
C5B C6B 1.397(6) . yes
C5B C33B 1.572(6) . yes
C6B C7B 1.412(6) . yes
C6B C37B 1.547(7) . yes
C7B C8B 1.374(7) . yes
C7B H7B 0.95 . ?
C8B C8BA 1.458(6) . yes
C8B C41B 1.563(6) . yes
C9B C10B 1.386(6) . yes
C9B C14B 1.402(7) . yes
C10B C11B 1.362(7) . yes
C10B H10B 0.95 . ?
C11B C12B 1.382(8) . yes
C11B H11B 0.95 . ?
C12B C13B 1.381(8) . yes
C12B H12B 0.95 . ?
C13B C14B 1.379(7) . yes
C13B H13B 0.95 . ?
C14B H14B 0.95 . ?
C15B C20B 1.381(6) . yes
C15B C16B 1.384(6) . yes
C16B C17B 1.388(7) . yes
C16B H16B 0.95 . ?
C17B C18B 1.365(7) . yes
C17B H17B 0.95 . ?
C18B C19B 1.377(7) . yes
C18B H18B 0.95 . ?
C19B C20B 1.397(7) . yes
C19B H19B 0.95 . ?
C20B H20B 0.95 . ?
C21B C26B 1.366(6) . yes
C21B C22B 1.385(6) . yes
C22B C23B 1.386(6) . yes
C22B H22B 0.95 . ?
C23B C24B 1.352(6) . yes
C23B H23B 0.95 . ?
C24B C25B 1.377(6) . yes
C24B H24B 0.95 . ?
C25B C26B 1.392(6) . yes
C25B H25B 0.95 . ?
C26B H26B 0.95 . ?
C27B C32B 1.391(6) . yes
C27B C28B 1.405(6) . yes
C28B C29B 1.378(6) . yes
C28B H28B 0.95 . ?
C29B C30B 1.371(7) . yes
C29B H29B 0.95 . ?
C30B C31B 1.375(6) . yes
C30B H30B 0.95 . ?
C31B C32B 1.380(6) . yes
C31B H31B 0.95 . ?
C32B H32B 0.95 . ?
C33B C34B 1.543(6) . yes
C33B C35B 1.552(6) . yes
C33B C36B 1.556(6) . yes
C34B H34D 0.98 . ?
C34B H34E 0.98 . ?
C34B H34F 0.98 . ?
C35B H35D 0.98 . ?
C35B H35E 0.98 . ?
C35B H35F 0.98 . ?
C36B H36D 0.98 . ?
C36B H36E 0.98 . ?
C36B H36F 0.98 . ?
C37B C38B 1.530(6) . yes
C37B C39B 1.536(6) . yes
C37B C40B 1.555(6) . yes
C38B H38D 0.98 . ?
C38B H38E 0.98 . ?
C38B H38F 0.98 . ?
C39B H39D 0.98 . ?
C39B H39E 0.98 . ?
C39B H39F 0.98 . ?
C40B H40D 0.98 . ?
C40B H40E 0.98 . ?
C40B H40F 0.98 . ?
C41B C43B 1.532(6) . yes
C41B C42B 1.547(6) . yes
C41B C44B 1.552(6) . yes
C42B H42D 0.98 . ?
C42B H42E 0.98 . ?
C42B H42F 0.98 . ?
C43B H43D 0.98 . ?
C43B H43E 0.98 . ?
C43B H43F 0.98 . ?
C44B H44D 0.98 . ?
C44B H44E 0.98 . ?
C44B H44F 0.98 . ?
